data_2016897
loop_
_publ_author_name
'Starynowicz, P.'

_publ_section_title
;<i>catena</i>-Poly[{aqua(cyanoacetato-\k<i>O</i>)(<i>N</i>,<i>N</i>-dimethylformamide-\k<i>O</i>)neodymium}-di-\m-cyanoacetato-\k<i>O</i>,\k<i>O</i>':\k<i>O</i>']
 monohydrate
;
_journal_issue 9
_journal_name_full 'Acta Crystallographica Section C'
_journal_page_first 1621
_journal_page_last 1623
_journal_paper_doi 10.1107/S0108270193002847
_journal_volume 49
_journal_year 1993
_chemical_formula_moiety 'C12 H15 N4 Nd1 O8,H2 O1'
_chemical_formula_sum 'C12 H17 N4 Nd O9'
_chemical_formula_weight 505.53
_space_group_IT_number 2
_symmetry_cell_setting triclinic
_symmetry_space_group_name_Hall '-P 1'
_symmetry_space_group_name_H-M 'P -1'
_cell_angle_alpha 104.68(7)
_cell_angle_beta 102.31(6)
_cell_angle_gamma 97.01(6)
_cell_formula_units_Z 2
_cell_length_a 8.377(6)
_cell_length_b 10.848(9)
_cell_length_c 11.043(9)
_cell_measurement_reflns_used 13
_cell_measurement_temperature 289.0(10)
_cell_measurement_theta_max 11
_cell_measurement_theta_min 5.5
_cell_volume 931.8(14)
_computing_data_collection 'Syntex P2~1~ software (1973)'
_computing_data_reduction 'locally modified XTL/XTLE programs (Syntex, 1976)'
_computing_molecular_graphics ORTEP
_computing_publication_material 'locally modified XTL/XTLE programs'
_computing_structure_refinement SHELX76
_computing_structure_solution 'SHELX76  (Sheldrick, 1976)'
_diffrn_ambient_temperature 289.0(10)
_diffrn_measurement_device 'Syntex P2~1~ computer-controlled four-circle diffractometer'
_diffrn_measurement_method \w/2\q
_diffrn_radiation_monochromator graphite
_diffrn_radiation_source 'X-ray tube'
_diffrn_radiation_type MoK\a
_diffrn_radiation_wavelength 0.71069
_diffrn_reflns_av_R_equivalents 0.0194
_diffrn_reflns_limit_h_max 8
_diffrn_reflns_limit_h_min 0
_diffrn_reflns_limit_k_max 11
_diffrn_reflns_limit_k_min -11
_diffrn_reflns_limit_l_max 11
_diffrn_reflns_limit_l_min -11
_diffrn_reflns_number 2134
_diffrn_reflns_theta_max 22.5
_diffrn_reflns_theta_min 2
_diffrn_standards_decay_% 5.5
_diffrn_standards_interval_count 50
_diffrn_standards_number 2
_exptl_absorpt_coefficient_mu 2.86
_exptl_absorpt_correction_type none
_exptl_crystal_colour pink-violet
_exptl_crystal_density_diffrn 1.802(3)
_exptl_crystal_density_meas 1.79
_exptl_crystal_density_method 'flotation in CHCl~3~/CHBr~3~'
_exptl_crystal_description plate
_exptl_crystal_F_000 498
_exptl_crystal_size_max 0.4
_exptl_crystal_size_mid 0.15
_exptl_crystal_size_min 0.03
_refine_diff_density_max 2.61
_refine_diff_density_min -1.35
_refine_ls_extinction_method none
_refine_ls_hydrogen_treatment refU
_refine_ls_number_constraints 31
_refine_ls_number_parameters 237
_refine_ls_number_reflns 1838
_refine_ls_R_factor_obs 0.0529
_refine_ls_shift/esd_max 0.018
_refine_ls_structure_factor_coef F
_refine_ls_weighting_details 'w = 1/\s^2^(F~o~)'
_refine_ls_weighting_scheme calc
_refine_ls_wR_factor_obs 0.0501
_reflns_number_observed 1956
_reflns_number_total 2015
_reflns_observed_criterion F>6\s(F)
_cod_data_source_file ab1058.cif
_cod_data_source_block ab1058_structure_1_of_1
_cod_depositor_comments
;
 Marking attached hydrogen atoms.

 Antanas Vaitkus,
 2017-01-30

 Adding the _atom_site_type_symbol data item.

 Antanas Vaitkus,
 2017-01-30

The following automatic conversions were performed:

'_refine_ls_weighting_scheme' value 'calc w = 1/\s^2^(F~o~)' was
changed to 'calc'. New tag '_refine_ls_weighting_details' was
created. The value of the new tag was set to 'w = 1/\s^2^(F~o~)'.

Automatic conversion script
Id: cif_fix_values 3143 2015-03-26 13:38:13Z robertas 
;
_cod_original_cell_volume 932(2)
_cod_original_sg_symbol_H-M P-1
_cod_original_formula_sum 'C12 H17 N4 Nd1 O9'
_cod_database_code 2016897

loop_
_symmetry_equiv_pos_as_xyz
x,y,z
-x,-y,-z

loop_
_atom_site_aniso_label
_atom_site_aniso_U_11
_atom_site_aniso_U_22
_atom_site_aniso_U_33
_atom_site_aniso_U_12
_atom_site_aniso_U_13
_atom_site_aniso_U_23
Nd 0.0141(5) 0.0253(5) 0.0190(4) 0.0052(3) 0.0038(3) 0.0090(3)
O1 0.014(6) 0.059(7) 0.033(6) 0.013(5) 0.014(5) 0.036(5)
O2 0.015(6) 0.044(7) 0.049(7) -0.000(5) -0.012(5) 0.036(6)
O3 0.011(6) 0.041(7) 0.025(6) 0.012(4) 0.009(5) -0.001(5)
O4 0.017(7) 0.054(7) 0.027(6) 0.011(5) -0.007(5) -0.010(5)
O5 0.058(8) 0.033(7) 0.045(7) 0.010(6) -0.003(6) 0.023(6)
O6 0.032(8) 0.052(8) 0.096(10) 0.008(7) 0.001(7) 0.035(7)
C1 0.014(9) 0.023(9) 0.035(10) 0.006(7) -0.011(8) 0.009(7)
C2 0.028(10) 0.089(14) 0.033(10) 0.027(9) 0.006(8) 0.033(10)
C3 0.033(11) 0.082(14) 0.028(10) 0.028(9) 0.001(9) 0.025(10)
C4 0.013(9) 0.043(10) 0.020(9) 0.010(7) -0.008(8) 0.008(7)
C5 0.044(13) 0.123(19) 0.033(12) 0.014(12) -0.005(10) -0.022(11)
C6 0.041(12) 0.113(17) 0.016(11) 0.030(11) -0.005(9) 0.000(10)
C7 0.031(11) 0.044(12) 0.024(9) 0.019(9) 0.006(8) 0.013(8)
C8 0.030(10) 0.035(10) 0.040(10) 0.013(8) 0.006(8) 0.019(8)
C9 0.027(10) 0.065(14) 0.049(12) 0.016(9) 0.009(9) 0.021(10)
N1 0.085(14) 0.115(15) 0.049(11) 0.027(11) 0.032(11) 0.053(10)
N2 0.069(14) 0.18(2) 0.038(11) 0.046(13) 0.014(10) 0.005(12)
N3 0.081(13) 0.038(10) 0.083(12) 0.018(9) 0.000(10) 0.029(9)
N4 0.063(11) 0.033(9) 0.035(8) -0.023(8) 0.009(8) -0.005(7)
O7 0.037(8) 0.047(7) 0.037(7) -0.002(6) 0.005(7) 0.003(5)
C10 0.038(12) 0.070(15) 0.034(11) 0.002(10) 0.014(10) 0.016(10)
C11 0.087(17) 0.063(14) 0.091(17) 0.042(13) 0.020(14) 0.035(12)
C12 0.051(15) 0.13(2) 0.073(15) -0.025(14) -0.022(13) 0.042(14)
OW1 0.053(9) 0.042(8) 0.085(10) 0.017(6) 0.016(7) 0.023(7)
OW2 0.041(7) 0.033(7) 0.033(6) 0.006(5) -0.006(6) 0.007(5)

loop_
_atom_site_label
_atom_site_type_symbol
_atom_site_fract_x
_atom_site_fract_y
_atom_site_fract_z
_atom_site_U_iso_or_equiv
_atom_site_refinement_flags
_atom_site_attached_hydrogens
Nd Nd 0.25242(10) 0.02399(8) 0.00185(8) 0.0189(3) . 0
O1 O 0.5239(11) -0.0506(9) 0.1028(9) 0.029(4) . 0
O2 O 0.3270(12) -0.0547(9) 0.2078(10) 0.035(4) . 0
O3 O -0.0503(11) -0.0767(9) -0.1259(9) 0.026(4) . 0
O4 O 0.1285(13) -0.0732(10) -0.2482(9) 0.038(4) . 0
O5 O 0.1525(14) 0.1888(10) -0.0805(10) 0.046(5) . 0
O6 O 0.2727(15) 0.3805(12) -0.0838(13) 0.060(6) . 0
C1 C 0.4703(18) -0.0704(13) 0.1974(14) 0.027(6) . 0
C2 C 0.587(2) -0.1084(18) 0.3007(15) 0.046(8) . 0
H21 H 0.6392 -0.1797 0.2573 0.12(3) R 0
H22 H 0.6758 -0.0311 0.3519 0.12(3) R 0
C3 C 0.505(2) -0.1526(17) 0.3881(16) 0.045(8) . 0
C4 C -0.0144(18) -0.0952(14) -0.2354(14) 0.027(6) . 0
C5 C -0.158(2) -0.153(2) -0.3534(16) 0.078(10) . 0
H51 H -0.2231 -0.2317 -0.3425 0.12(3) R 0
H52 H -0.2314 -0.0873 -0.3603 0.12(3) R 0
C6 C -0.106(2) -0.190(2) -0.4720(17) 0.061(9) . 0
C7 C 0.150(2) 0.2969(17) -0.1005(14) 0.032(7) . 0
C8 C -0.0256(19) 0.3187(14) -0.1586(15) 0.033(6) . 0
H81 H -0.0964 0.3099 -0.0977 0.12(3) R 0
H82 H -0.0742 0.2507 -0.2435 0.12(3) R 0
C9 C -0.025(2) 0.444(2) -0.1797(16) 0.046(8) . 0
N1 N 0.441(2) -0.1881(17) 0.4587(16) 0.074(9) . 0
N2 N -0.075(2) -0.221(2) -0.5676(19) 0.097(10) . 0
N3 N -0.027(2) 0.5452(16) -0.1928(16) 0.068(8) . 0
N4 N 0.6027(19) 0.3805(13) 0.3188(13) 0.050(6) . 0
O7 O 0.4195(14) 0.2143(10) 0.1687(10) 0.044(5) . 0
C10 C 0.552(2) 0.2570(19) 0.2550(17) 0.047(8) . 0
H10 H 0.6228 0.1940 0.2772 0.12(3) R 0
C11 C 0.521(3) 0.482(2) 0.290(2) 0.076(11) . 3
C12 C 0.768(3) 0.419(2) 0.422(2) 0.094(11) . 3
OW1 O 0.3987(15) 0.6402(10) 0.0406(12) 0.059(6) . 0
OW2 O 0.2144(13) -0.2155(9) -0.0666(9) 0.039(4) . 0
HW11 H 0.3266 0.5557 -0.0144 0.06(3) . 0
HW21 H 0.5204 0.6451 0.0469 0.06(3) . 0
HW12 H 0.1136 -0.2445 -0.1400 0.06(3) . 0
HW22 H 0.3180 -0.2496 -0.0364 0.06(3) . 0

loop_
_atom_type_symbol
_atom_type_scat_dispersion_real
_atom_type_scat_dispersion_imag
_atom_type_scat_source
C 0.002 0.002 International_Tables_Vol_IV_Table_2.2B
H 0 0 International_Tables_Vol_IV_Table_2.2B
O 0.008 0.006 International_Tables_Vol_IV_Table_2.2B
N 0.004 0.003 International_Tables_Vol_IV_Table_2.2B
Nd -0.53500 3.0180 International_Tables_Vol_IV_Table_2.2B

loop_
_geom_angle_atom_site_label_1
_geom_angle_atom_site_label_2
_geom_angle_atom_site_label_3
_geom_angle_site_symmetry_1
_geom_angle_site_symmetry_3
_geom_angle
_geom_angle_publ_flag
O1 Nd O1 . 2_655 65.5(4) yes
O2 Nd O1 . 2_655 115.4(4) yes
O2 Nd O1 . . 50.0(4) yes
O3 Nd O1 2_555 2_655 160.6(4) yes
O3 Nd O1 2_555 . 120.7(4) yes
O3 Nd O2 2_555 . 72.0(4) yes
O3 Nd O1 . 2_655 122.7(4) yes
O3 Nd O1 . . 138.9(4) yes
O3 Nd O2 . . 110.0(4) yes
O3 Nd O3 . 2_555 66.4(4) yes
O4 Nd O1 . 2_655 72.0(4) yes
O4 Nd O1 . . 116.6(4) yes
O4 Nd O2 . . 139.3(4) yes
O4 Nd O3 . 2_555 115.2(4) yes
O4 Nd O3 . . 50.7(4) yes
O5 Nd O1 . 2_655 86.3(4) yes
O5 Nd O1 . . 143.6(4) yes
O5 Nd O2 . . 144.9(4) yes
O5 Nd O3 . 2_555 79.5(4) yes
O5 Nd O3 . . 75.4(4) yes
O5 Nd O4 . . 71.8(4) yes
O7 Nd O1 . 2_655 83.7(4) yes
O7 Nd O1 . . 74.5(4) yes
O7 Nd O2 . . 75.6(4) yes
O7 Nd O3 . 2_555 80.9(4) yes
O7 Nd O3 . . 141.9(4) yes
O7 Nd O4 . . 143.6(4) yes
O7 Nd O5 . . 80.1(4) yes
OW2 Nd O1 . 2_655 93.3(4) yes
OW2 Nd O1 . . 69.8(4) yes
OW2 Nd O2 . . 71.4(4) yes
OW2 Nd O3 . 2_555 106.1(4) yes
OW2 Nd O3 . . 69.6(4) yes
OW2 Nd O4 . . 68.1(4) yes
OW2 Nd O5 . . 137.9(4) yes
OW2 Nd O7 . . 141.8(4) yes
Nd O1 Nd 2_655 . 114.5(4) no
C1 O1 Nd . 2_655 151.1(9) no
C1 O1 Nd . . 93.6(8) no
C1 O2 Nd . . 94.9(9) no
Nd O3 Nd 2_555 . 113.6(4) no
C4 O3 Nd . 2_555 147.5(9) no
C4 O3 Nd . . 93.0(8) no
C4 O4 Nd . . 92.1(9) no
C7 O5 Nd . . 159.5(11) no
O2 C1 O1 . . 121.5(13) no
C2 C1 O1 . . 118.0(13) no
C2 C1 O2 . . 120.4(14) no
H21 C2 C1 . . 108.51 no
H22 C2 C1 . . 108.53 no
H22 C2 H21 . . 109.44 no
C3 C2 C1 . . 113.1(15) no
C3 C2 H21 . . 108.62 no
C3 C2 H22 . . 108.59 no
N1 C3 C2 . . 179.(2) no
O4 C4 O3 . . 124.1(14) no
C5 C4 O3 . . 116.0(14) no
C5 C4 O4 . . 119.9(15) no
H51 C5 C4 . . 108.66 no
H52 C5 C4 . . 108.55 no
H52 C5 H51 . . 109.46 no
C6 C5 C4 . . 112.9(17) no
C6 C5 H51 . . 108.72 no
C6 C5 H52 . . 108.51 no
N2 C6 C5 . . 176.(2) no
O6 C7 O5 . . 126.0(16) no
C8 C7 O5 . . 114.2(14) no
C8 C7 O6 . . 119.8(15) no
H81 C8 C7 . . 108.58 no
H82 C8 C7 . . 108.51 no
H82 C8 H81 . . 109.46 no
C9 C8 C7 . . 113.1(14) no
C9 C8 H81 . . 108.60 no
C9 C8 H82 . . 108.58 no
N3 C9 C8 . . 178.(2) no
C11 N4 C10 . . 124.2(17) no
C12 N4 C10 . . 117.7(16) no
C12 N4 C11 . . 117.8(16) no
C10 O7 Nd . . 144.9(12) no
O7 C10 N4 . . 123.4(18) no
H10 C10 N4 . . 118.29 no
HW21 OW1 HW11 . . 115.03 no
HW12 OW2 Nd . . 104.98 no
HW22 OW2 Nd . . 113.72 no
HW22 OW2 HW12 . . 136.92 no

loop_
_geom_bond_atom_site_label_1
_geom_bond_atom_site_label_2
_geom_bond_site_symmetry_2
_geom_bond_distance
_geom_bond_publ_flag
Nd O1 . 2.626(10) yes
Nd O1 2_655 2.427(10) yes
Nd O2 . 2.608(10) yes
Nd O3 . 2.575(10) yes
Nd O3 2_555 2.429(10) yes
Nd O4 . 2.617(9) yes
Nd O5 . 2.364(11) yes
Nd O7 . 2.426(11) yes
Nd OW2 . 2.474(10) yes
O1 C1 . 1.276(18) no
O2 C1 . 1.258(19) no
O3 C4 . 1.281(17) no
O4 C4 . 1.237(19) no
O5 C7 . 1.25(2) no
O6 C7 . 1.23(2) no
C1 C2 . 1.51(2) no
C2 H21 . 1.001 no
C2 H22 . 1.002 no
C2 C3 . 1.44(3) no
C3 N1 . 1.15(3) no
C4 C5 . 1.51(2) no
C5 H51 . 1.001 no
C5 H52 . 1.002 no
C5 C6 . 1.45(3) no
C6 N2 . 1.12(3) no
C7 C8 . 1.55(2) no
C8 H81 . 1.001 no
C8 H82 . 1.001 no
C8 C9 . 1.44(3) no
C9 N3 . 1.15(3) no
N4 C10 . 1.31(3) no
N4 C11 . 1.44(3) no
N4 C12 . 1.53(3) no
O7 C10 . 1.25(2) no
C10 H10 . 1.001 no
OW1 HW11 . 1.000 no
OW1 HW21 . 1.001 no
OW2 HW12 . .991 no
OW2 HW22 . 1.009 no
